data_1559445
loop_
_publ_author_name
'Aksnes, Dagfinn W.'
'Brekke, Trond'
'Maartmann-Moe, Knut'

_publ_section_title
;
 Structure, Conformation, and Dynamics of
 1,1,2,2-Tetracyano-3,3-dimethyl-4-(2',2'-dimethylethenyl)cyclobutane as
 Detected by X-Ray and Multinuclear NMR Analyses
;
_journal_name_full 'Acta Chemica Scandinavica'
_journal_page_first 138
_journal_page_last 144
_journal_paper_doi 10.3891/acta.chem.scand.45-0138
_journal_volume 45
_journal_year 1991
_chemical_formula_sum 'C14 H14 N4'
_chemical_formula_weight 238.29
_chemical_name_common
;
1,1,2,2-Tetracyano-3,3-dimethyl-4-(2',2'-dimethylethenyl)cyclobutane
;
_space_group_IT_number 61
_space_group_name_Hall '-P 2bc 2ac'
_space_group_name_H-M_alt 'P c a b'
_symmetry_cell_setting orthorhombic
_symmetry_Int_Tables_number 61
_symmetry_space_group_name_Hall '-P 2bc 2ac'
_symmetry_space_group_name_H-M 'P c a b'
_cell_angle_alpha 90.
_cell_angle_beta 90.
_cell_angle_gamma 90.
_cell_formula_units_Z 8
_cell_length_a 7.470(2)
_cell_length_b 11.446(2)
_cell_length_c 30.862(5)
_cell_volume 2638.8(9)
_diffrn_ambient_temperature 90
_diffrn_radiation_probe x-ray
_diffrn_radiation_type MoK\a
_diffrn_radiation_wavelength 0.71073
_exptl_absorpt_coefficient_mu 0.0702
_exptl_crystal_density_diffrn 1.200
_exptl_crystal_F_000 1008
_refine_ls_goodness_of_fit_ref 1.259
_refine_ls_number_reflns 1403
_refine_ls_R_factor_gt 0.0456
_refine_ls_wR_factor_gt 0.0332
_cod_data_source_file Acta-Chem-Scand-1991-45-138.cif
_cod_data_source_block 1
_cod_database_code 1559445

loop_
_space_group_symop_id
_space_group_symop_operation_xyz
1 x,y,z
2 -x,1/2-y,1/2+z
3 1/2-x,1/2+y,-z
4 1/2+x,-y,1/2-z
5 -x,-y,-z
6 x,1/2+y,1/2-z
7 1/2+x,1/2-y,z
8 1/2-x,y,1/2+z

loop_
_atom_site_label
_atom_site_type_symbol
_atom_site_thermal_displace_type
_atom_site_fract_x
_atom_site_fract_y
_atom_site_fract_z
_atom_site_occupancy
_atom_site_U_iso_or_equiv
_atom_site_calc_flag
_atom_site_refinement_flags
_atom_site_disorder_assembly
_atom_site_disorder_group
N1A N Uiso 0.5067(3) -0.2618(2) 0.16044(6) 1.000 0.0315(5) . . . .
N1B N Uiso 0.7614(3) 0.0731(2) 0.14747(6) 1.000 0.0266(5) . . . .
N2A N Uiso 0.2832(3) -0.2479(2) 0.05696(6) 1.000 0.0338(5) . . . .
N2B N Uiso 0.6881(3) 0.0256(2) 0.02822(6) 1.000 0.0238(5) . . . .
C1 C Uiso 0.4806(3) -0.0523(2) 0.12801(7) 1.000 0.0157(5) . . . .
C1A C Uiso 0.4984(3) -0.1693(2) 0.14645(7) 1.000 0.0200(6) . . . .
C1B C Uiso 0.6403(2) 0.0167(2) 0.13856(7) 1.000 0.0180(6) . . . .
C2 C Uiso 0.4299(3) -0.0494(2) 0.07754(7) 1.000 0.0156(6) . . . .
C2A C Uiso 0.3523(3) -0.1612(2) 0.06423(7) 1.000 0.0209(6) . . . .
C2B C Uiso 0.5757(3) -0.0119(2) 0.04917(7) 1.000 0.0149(5) . . . .
C3 C Uiso 0.2817(3) 0.0470(2) 0.08896(7) 1.000 0.0172(6) . . . .
C3A C Uiso 0.0973(3) 0.0267(2) 0.06943(7) 1.000 0.0222(6) . . . .
C3B C Uiso 0.3491(3) 0.1686(2) 0.07760(7) 1.000 0.0219(6) . . . .
C4 C Uiso 0.2986(3) 0.0138(2) 0.13790(7) 1.000 0.0163(5) . . . .
C5 C Uiso 0.3021(3) 0.1078(2) 0.17118(7) 1.000 0.0195(6) . . . .
C6 C Uiso 0.2163(3) 0.1079(2) 0.20884(7) 1.000 0.0170(6) . . . .
C6A C Uiso 0.1003(3) 0.0119(2) 0.22561(7) 1.000 0.0225(6) . . . .
C6B C Uiso 0.2337(3) 0.2110(2) 0.23868(7) 1.000 0.0239(6) . . . .
H1 H Uiso 0.060(3) -0.059(2) 0.0765(6) 1.000 0.033(6) . . . .
H2 H Uiso 0.008(3) 0.078(2) 0.0834(7) 1.000 0.038(6) . . . .
H3 H Uiso 0.102(3) 0.039(2) 0.0368(7) 1.000 0.036(8) . . . .
H4 H Uiso 0.208(3) -0.048(2) 0.1440(6) 1.000 0.025(6) . . . .
H5 H Uiso 0.369(3) 0.177(2) 0.1633(6) 1.000 0.023(6) . . . .
H6 H Uiso 0.099(3) -0.060(2) 0.2074(6) 1.000 0.037(8) . . . .
H7 H Uiso 0.135(3) -0.010(2) 0.2555(7) 1.000 0.036(6) . . . .
H8 H Uiso -0.023(3) 0.039(2) 0.2312(7) 1.000 0.049(8) . . . .
H9 H Uiso 0.294(3) 0.184(2) 0.2669(6) 1.000 0.032(6) . . . .
H10 H Uiso 0.303(3) 0.276(2) 0.2257(6) 1.000 0.029(6) . . . .
H11 H Uiso 0.117(3) 0.241(2) 0.2488(7) 1.000 0.046(6) . . . .
H12 H Uiso 0.350(3) 0.181(2) 0.0464(7) 1.000 0.041(8) . . . .
H13 H Uiso 0.269(3) 0.228(2) 0.0911(6) 1.000 0.020(6) . . . .
H14 H Uiso 0.475(3) 0.187(2) 0.0890(6) 1.000 0.027(6) . . . .

loop_
_atom_type_symbol
_atom_type_description
_atom_type_scat_dispersion_real
_atom_type_scat_dispersion_imag
_atom_type_scat_source
C C 0.0033 0.0016 ' International Tables Vol C Tables 4.2.6.8 and 6.1.1.4'
H H 0.0000 0.0000 ' International Tables Vol C Tables 4.2.6.8 and 6.1.1.4'
N N 0.0061 0.0033 ' International Tables Vol C Tables 4.2.6.8 and 6.1.1.4'

loop_
_geom_angle_atom_site_label_1
_geom_angle_atom_site_label_2
_geom_angle_atom_site_label_3
_geom_angle
_geom_angle_site_symmetry_1
_geom_angle_site_symmetry_2
_geom_angle_site_symmetry_3
_geom_angle_publ_flag
C1A C1 C1B 109.45(19) . . . no
C1A C1 C2 114.76(18) . . . no
C1A C1 C4 116.13(19) . . . no
C1B C1 C2 113.36(18) . . . no
C1B C1 C4 113.43(18) . . . no
C2 C1 C4 88.54(16) . . . no
N1A C1A C1 177.7(2) . . . yes
N1B C1B C1 177.8(2) . . . yes
C1 C2 C2A 110.37(18) . . . no
C1 C2 C2B 114.33(18) . . . no
C1 C2 C3 87.92(16) . . . no
C2A C2 C2B 112.56(19) . . . no
C2A C2 C3 112.97(18) . . . no
C2B C2 C3 116.38(19) . . . no
N2A C2A C2 174.2(2) . . . yes
N2B C2B C2 174.9(2) . . . yes
C2 C3 C3A 115.67(18) . . . no
C2 C3 C3B 110.53(18) . . . no
C2 C3 C4 89.39(16) . . . no
C3A C3 C3B 110.37(18) . . . no
C3A C3 C4 114.77(18) . . . no
C3B C3 C4 114.75(18) . . . no
C1 C4 C3 89.96(16) . . . no
C1 C4 C5 117.58(18) . . . no
C3 C4 C5 119.53(19) . . . no
C4 C5 C6 126.6(2) . . . no
C5 C6 C6A 125.7(2) . . . no
C5 C6 C6B 119.7(2) . . . no
C6A C6 C6B 114.59(18) . . . no
C3 C3A H1 107.6(12) . . . no
C3 C3A H2 110.4(13) . . . no
C3 C3A H3 109.9(13) . . . no
H1 C3A H2 106.7(18) . . . no
H1 C3A H3 110.3(17) . . . no
H2 C3A H3 111.9(18) . . . no
C3 C3B H12 111.3(14) . . . no
C3 C3B H13 109.2(13) . . . no
C3 C3B H14 114.3(13) . . . no
H12 C3B H13 108.6(17) . . . no
H12 C3B H14 107.6(17) . . . no
H13 C3B H14 105.5(18) . . . no
C1 C4 H4 106.3(13) . . . no
C3 C4 H4 107.5(11) . . . no
C5 C4 H4 113.3(12) . . . no
C4 C5 H5 115.3(12) . . . no
C6 C5 H5 118.0(12) . . . no
C6 C6A H6 114.7(12) . . . no
C6 C6A H7 111.0(13) . . . no
C6 C6A H8 111.8(13) . . . no
H6 C6A H7 108.6(18) . . . no
H6 C6A H8 110.4(18) . . . no
H7 C6A H8 99.3(18) . . . no
C6 C6B H9 108.7(13) . . . no
C6 C6B H10 112.8(12) . . . no
C6 C6B H11 113.0(13) . . . no
H9 C6B H10 109.8(17) . . . no
H9 C6B H11 102.9(17) . . . no
H10 C6B H11 109.1(18) . . . no

loop_
_geom_bond_atom_site_label_1
_geom_bond_atom_site_label_2
_geom_bond_distance
_geom_bond_site_symmetry_1
_geom_bond_site_symmetry_2
_geom_bond_publ_flag
N1A C1A 1.145(3) . . yes
N1B C1B 1.145(3) . . yes
N2A C2A 1.141(3) . . yes
N2B C2B 1.143(3) . . yes
C1 C1A 1.461(3) . . no
C1 C1B 1.467(3) . . no
C1 C2 1.603(3) . . no
C1 C4 1.586(3) . . no
C2 C2A 1.464(3) . . no
C2 C2B 1.462(3) . . no
C2 C3 1.602(3) . . no
C3 C3A 1.521(3) . . no
C3 C3B 1.521(3) . . no
C3 C4 1.563(3) . . no
C4 C5 1.488(3) . . no
C5 C6 1.327(3) . . no
C6 C6A 1.492(3) . . no
C6 C6B 1.503(3) . . no
C3A H1 1.04(2) . . no
C3A H2 0.99(2) . . no
C3A H3 1.02(2) . . no
C3B H12 0.97(2) . . no
C3B H13 1.00(2) . . no
C3B H14 1.03(2) . . no
C4 H4 1.00(2) . . no
C5 H5 0.97(2) . . no
C6A H6 1.00(2) . . no
C6A H7 0.99(2) . . no
C6A H8 0.99(2) . . no
C6B H9 1.03(2) . . no
C6B H10 0.99(2) . . no
C6B H11 0.99(2) . . no

loop_
_geom_hbond_atom_site_label_D
_geom_hbond_atom_site_label_H
_geom_hbond_atom_site_label_A
_geom_hbond_distance_DH
_geom_hbond_distance_HA
_geom_hbond_distance_DA
_geom_hbond_angle_DHA
_geom_hbond_site_symmetry_A
_geom_hbond_publ_flag
C6A H6 N1A 1.00(2) 2.60(2) 3.568(3) 165.1(18) 7_445 yes

loop_
_geom_torsion_atom_site_label_1
_geom_torsion_atom_site_label_2
_geom_torsion_atom_site_label_3
_geom_torsion_atom_site_label_4
_geom_torsion
_geom_torsion_site_symmetry_1
_geom_torsion_site_symmetry_2
_geom_torsion_site_symmetry_3
_geom_torsion_site_symmetry_4
_geom_torsion_publ_flag
C1A C1 C2 C2A 19.6(3) . . . . no
C1A C1 C2 C2B -108.5(2) . . . . no
C1A C1 C2 C3 133.40(19) . . . . no
C1B C1 C2 C2A 146.40(19) . . . . no
C1B C1 C2 C2B 18.3(3) . . . . no
C1B C1 C2 C3 -99.8(2) . . . . no
C4 C1 C2 C2A -98.62(19) . . . . no
C4 C1 C2 C2B 133.3(2) . . . . no
C4 C1 C2 C3 15.15(16) . . . . no
C1A C1 C4 C3 -132.5(2) . . . . no
C1A C1 C4 C5 103.7(2) . . . . no
C1B C1 C4 C3 99.4(2) . . . . no
C1B C1 C4 C5 -24.4(3) . . . . no
C2 C1 C4 C3 -15.53(16) . . . . no
C2 C1 C4 C5 -139.3(2) . . . . no
C1 C2 C3 C3A -132.74(19) . . . . no
C1 C2 C3 C3B 100.93(18) . . . . no
C1 C2 C3 C4 -15.37(16) . . . . no
C2A C2 C3 C3A -21.5(3) . . . . no
C2A C2 C3 C3B -147.79(19) . . . . no
C2A C2 C3 C4 95.9(2) . . . . no
C2B C2 C3 C3A 111.0(2) . . . . no
C2B C2 C3 C3B -15.3(3) . . . . no
C2B C2 C3 C4 -131.6(2) . . . . no
C2 C3 C4 C1 15.54(16) . . . . no
C2 C3 C4 C5 137.7(2) . . . . no
C3A C3 C4 C1 133.72(19) . . . . no
C3A C3 C4 C5 -104.2(2) . . . . no
C3B C3 C4 C1 -96.9(2) . . . . no
C3B C3 C4 C5 25.2(3) . . . . no
C1 C4 C5 C6 -115.6(3) . . . . no
C3 C4 C5 C6 137.3(2) . . . . no
C4 C5 C6 C6A 0.9(4) . . . . no
C4 C5 C6 C6B -179.6(2) . . . . no
